data_2022310
loop_
_publ_author_name
'Sabbaghi, Fahimeh'
'As'habi, Azam'
'Saneei, Anahid'
'Pourayoubi, Mehrdad'
'Abdul Salam, Abdul Ajees'
'Ne\<cas, Marek'
'Du\<sek, Michal'
'Ku\<cer\'akov\'a, Monika'
'Acharya, Sudarshan'

_publ_section_title
;
 Conformational analysis of two new organotin(IV) structures completed
 with a CSD survey
;
_journal_coeditor_code CU3168
_journal_issue 2
_journal_name_full 'Acta Crystallographica Section C'
_journal_page_first 68
_journal_page_last 80
_journal_paper_doi 10.1107/S2053229620016502
_journal_volume 77
_journal_year 2021
_chemical_formula_iupac '[Sn (C H3)2 (C21 H21 Cl3 N3 O1 P1)2 Cl2]'
_chemical_formula_moiety 'C44 H48 Cl8 N6 O2 P2 Sn'
_chemical_formula_sum 'C44 H48 Cl8 N6 O2 P2 Sn'
_chemical_formula_weight 1157.2
_chemical_name_systematic
'<i>trans</i>-Dichloridodimethylbis[<i>N</i>,<i>N</i>',<i>N</i>''-tris(2-chlorobenzyl)phosphoric triamide]tin(IV)'
_space_group_IT_number 14
_space_group_name_Hall '-P 2yn'
_space_group_name_H-M_alt 'P 1 21/n 1'
_symmetry_cell_setting monoclinic
_symmetry_space_group_name_Hall '-P 2yn'
_symmetry_space_group_name_H-M 'P 1 21/n 1'
_cell_angle_alpha 90
_cell_angle_beta 106.556(2)
_cell_angle_gamma 90
_cell_formula_units_Z 2
_cell_length_a 15.4589(4)
_cell_length_b 8.1983(3)
_cell_length_c 20.6655(6)
_cell_measurement_reflns_used 9555
_cell_measurement_temperature 120.00(10)
_cell_measurement_theta_max 66.96
_cell_measurement_theta_min 4.2
_cell_volume 2510.49(14)
_computing_cell_refinement
;
CrysAlis PRO (Agilent, 2014)
;
_computing_data_collection
;
CrysAlis PRO (Agilent, 2014)
;
_computing_data_reduction
;
CrysAlis PRO (Agilent, 2014)
;
_computing_publication_material
;
SHELXL2018 (Sheldrick, 2015b),
OLEX2 (Dolomanov <i>et al.</i>,  2009),
SUPERFLIP (Palatinus & Chapuis, 2007) and
<i>pyMOL</i> (Schr\"odinger, 2015)
;
_computing_structure_refinement
;
JANA2006 (Pet\<r\'i\<cek <i>et al.</i>, 2014)
;
_computing_structure_solution
;
SHELXT2014 (Sheldrick, 2015a)
;
_diffrn_ambient_temperature 120
_diffrn_detector 'CCD plate'
_diffrn_detector_area_resol_mean 5.1873
_diffrn_measured_fraction_theta_full 0.99
_diffrn_measured_fraction_theta_max 0.99
_diffrn_measurement_device 'four-circle diffractometer'
_diffrn_measurement_device_type 'Agilent Xcalibur Atlas Gemini ultra'
_diffrn_measurement_method '\w scans'
_diffrn_radiation_monochromator mirror
_diffrn_radiation_probe x-ray
_diffrn_radiation_source 'X-ray tube'
_diffrn_radiation_type 'Cu K\a'
_diffrn_radiation_wavelength 1.54184
_diffrn_reflns_av_R_equivalents 0.0367
_diffrn_reflns_av_unetI/netI 0.0288
_diffrn_reflns_limit_h_max 18
_diffrn_reflns_limit_h_min -16
_diffrn_reflns_limit_k_max 9
_diffrn_reflns_limit_k_min -8
_diffrn_reflns_limit_l_max 24
_diffrn_reflns_limit_l_min -24
_diffrn_reflns_number 15856
_diffrn_reflns_reduction_process
;
Integration of the CCD images was done by program CrysAlisPro
(Agilent Technologies, 2010). The same program was used for indexing of the
crystal shape and absorption correction.
;
_diffrn_reflns_theta_full 67.11
_diffrn_reflns_theta_max 67.11
_diffrn_reflns_theta_min 3.17
_diffrn_source 'sealed X-ray tube'
_exptl_absorpt_coefficient_mu 8.917
_exptl_absorpt_correction_T_max 0.523
_exptl_absorpt_correction_T_min 0.304
_exptl_absorpt_correction_type analytical
_exptl_absorpt_process_details
;
[CrysAlis PRO (Agilent, 2014), based on expressions derived by
Clark & Reid (1995)]
;
_exptl_crystal_colour 'Colour less'
_exptl_crystal_density_diffrn 1.5308
_exptl_crystal_description 'polygon shape'
_exptl_crystal_F_000 1172
_exptl_crystal_size_max 0.183
_exptl_crystal_size_mid 0.133
_exptl_crystal_size_min 0.098
_refine_diff_density_max 0.30
_refine_diff_density_min -0.39
_refine_ls_extinction_method none
_refine_ls_goodness_of_fit_gt 1.32
_refine_ls_goodness_of_fit_ref 1.31
_refine_ls_hydrogen_treatment mixed
_refine_ls_number_constraints 84
_refine_ls_number_parameters 298
_refine_ls_number_reflns 4433
_refine_ls_number_restraints 2
_refine_ls_R_factor_all 0.0266
_refine_ls_R_factor_gt 0.0234
_refine_ls_shift/su_max 0.0144
_refine_ls_shift/su_mean 0.0010
_refine_ls_structure_factor_coef Fsqd
_refine_ls_weighting_details w=1/(\s^2^(I)+0.0004I^2^)
_refine_ls_weighting_scheme sigma
_refine_ls_wR_factor_gt 0.0559
_refine_ls_wR_factor_ref 0.0581
_reflns_number_gt 4052
_reflns_number_total 4433
_reflns_threshold_expression I>3\s(I)
_cod_data_source_file cu3168sup1.cif
_cod_data_source_block I
_cod_depositor_comments 'Adding full bibliography for 2022309--2022310.cif.'
_cod_original_cell_volume 2510.50(14)
_cod_original_sg_symbol_Hall '-P 2yabc'
_cod_database_code 2022310

loop_
_space_group_symop_id
_space_group_symop_operation_xyz
1 x,y,z
2 -x+1/2,y+1/2,-z+1/2
3 -x,-y,-z
4 x+1/2,-y+1/2,z+1/2

loop_
_atom_site_type_symbol
_atom_site_label
_atom_site_fract_x
_atom_site_fract_y
_atom_site_fract_z
_atom_site_U_iso_or_equiv
_atom_site_adp_type
_atom_site_calc_flag
_atom_site_refinement_flags
_atom_site_occupancy
_atom_site_site_symmetry_multiplicity
_atom_site_disorder_assembly
_atom_site_disorder_group
Sn Sn1 0 0.5 0 0.01668(6) Uani d . 1 2 . .
Cl Cl1 -0.13615(3) 0.38646(6) 0.03603(3) 0.02572(16) Uani d . 1 4 . .
Cl Cl2 0.34145(3) -0.14768(6) -0.01587(3) 0.02642(16) Uani d . 1 4 . .
P P1 0.08493(3) 0.12750(6) -0.04461(2) 0.01583(14) Uani d . 1 4 . .
Cl Cl3 0.25921(5) 0.01666(8) -0.23780(3) 0.0474(2) Uani d . 1 4 . .
Cl Cl4 -0.22086(5) 0.08893(11) -0.26114(4) 0.0687(3) Uani d . 1 4 . .
O O1 0.04992(9) 0.24649(16) -0.00228(7) 0.0190(4) Uani d . 1 4 . .
N N1 0.11458(11) 0.2368(2) -0.10065(8) 0.0194(5) Uani d . 1 4 . .
N N2 0.16346(11) 0.0155(2) 0.00550(9) 0.0190(5) Uani d . 1 4 . .
N N3 0.01782(12) -0.0128(2) -0.08618(9) 0.0204(5) Uani d . 1 4 . .
C C16 -0.06141(14) 0.0225(3) -0.14235(11) 0.0235(6) Uani d . 1 4 . .
C C17 -0.06532(14) -0.0735(2) -0.20564(10) 0.0235(6) Uani d . 1 4 . .
C C5 0.12183(17) 0.1473(3) -0.33444(12) 0.0339(8) Uani d . 1 4 . .
C C2 0.16514(13) 0.1685(3) -0.14428(10) 0.0232(6) Uani d . 1 4 . .
C C14 0.37903(14) 0.3951(3) -0.01593(12) 0.0295(7) Uani d . 1 4 . .
C C15 0.32245(13) 0.3277(3) 0.01821(11) 0.0249(7) Uani d . 1 4 . .
C C9 0.24318(13) 0.0882(3) 0.05328(10) 0.0223(6) Uani d . 1 4 . .
C C8 0.04044(14) 0.2787(3) -0.24334(11) 0.0268(7) Uani d . 1 4 . .
C C3 0.11991(13) 0.1919(2) -0.21875(10) 0.0208(6) Uani d . 1 4 . .
C C20 -0.0765(2) -0.2436(3) -0.32497(13) 0.0449(9) Uani d . 1 4 . .
C C4 0.15926(15) 0.1271(3) -0.26593(11) 0.0269(7) Uani d . 1 4 . .
C C10 0.30944(13) 0.1598(2) 0.01952(10) 0.0204(6) Uani d . 1 4 . .
C C13 0.42332(14) 0.2962(3) -0.05038(11) 0.0285(7) Uani d . 1 4 . .
C C12 0.41241(13) 0.1284(3) -0.04970(11) 0.0247(6) Uani d . 1 4 . .
C C22 0.00145(15) -0.1828(3) -0.20933(12) 0.0296(7) Uani d . 1 4 . .
C C21 -0.00374(18) -0.2673(3) -0.26855(13) 0.0405(9) Uani d . 1 4 . .
C C11 0.35636(13) 0.0631(2) -0.01493(10) 0.0215(6) Uani d . 1 4 . .
C C19 -0.1440(2) -0.1358(3) -0.32260(13) 0.0448(9) Uani d . 1 4 . .
C C7 0.00087(15) 0.2975(3) -0.31234(12) 0.0329(7) Uani d . 1 4 . .
C C6 0.04183(17) 0.2325(3) -0.35783(12) 0.0357(8) Uani d . 1 4 . .
C C18 -0.13698(16) -0.0517(3) -0.26315(13) 0.0359(8) Uani d . 1 4 . .
C C1 -0.07834(15) 0.4897(3) -0.10179(11) 0.0266(7) Uani d . 1 4 . .
H H1c16 -0.063416 0.13711 -0.152283 0.0282 Uiso d . 1 4 . .
H H2c16 -0.114961 0.001993 -0.128924 0.0282 Uiso d . 1 4 . .
H H1c5 0.151107 0.102627 -0.365653 0.0407 Uiso d . 1 4 . .
H H1c2 0.175352 0.054323 -0.134806 0.0279 Uiso d . 1 4 . .
H H2c2 0.224427 0.215612 -0.132767 0.0279 Uiso d . 1 4 . .
H H1c14 0.387519 0.511141 -0.015656 0.0354 Uiso d . 1 4 . .
H H1c15 0.291606 0.398173 0.041431 0.0299 Uiso d . 1 4 . .
H H1c9 0.273069 0.00746 0.085583 0.0267 Uiso d . 1 4 . .
H H2c9 0.224415 0.171242 0.079139 0.0267 Uiso d . 1 4 . .
H H1c8 0.012151 0.326758 -0.212181 0.0322 Uiso d . 1 4 . .
H H1c20 -0.080017 -0.302366 -0.365826 0.0539 Uiso d . 1 4 . .
H H1c13 0.461522 0.34361 -0.074716 0.0342 Uiso d . 1 4 . .
H H1c12 0.443375 0.05856 -0.073057 0.0297 Uiso d . 1 4 . .
H H1c22 0.052042 -0.200373 -0.170377 0.0356 Uiso d . 1 4 . .
H H1c21 0.043216 -0.342302 -0.270356 0.0486 Uiso d . 1 4 . .
H H1c19 -0.194843 -0.119298 -0.361433 0.0538 Uiso d . 1 4 . .
H H1c7 -0.055023 0.35581 -0.328388 0.0395 Uiso d . 1 4 . .
H H1c6 0.014855 0.246337 -0.405454 0.0428 Uiso d . 1 4 . .
H H1c1 -0.113287 0.391083 -0.109381 0.0319 Uiso d . 1 4 . .
H H2c1 -0.118083 0.582075 -0.111778 0.0319 Uiso d . 1 4 . .
H H3c1 -0.039309 0.491187 -0.130541 0.0319 Uiso d . 1 4 . .
H H1N3 0.0131(16) -0.098(2) -0.0650(11) 0.023(6) Uiso d . 1 4 . .
H H1N1 0.1277(15) 0.335(2) -0.0901(12) 0.019(6) Uiso d . 1 4 . .
H H1N2 0.1695(16) -0.081(2) -0.0059(12) 0.026(6) Uiso d . 1 4 . .

loop_
_atom_site_aniso_label
_atom_site_aniso_U_11
_atom_site_aniso_U_22
_atom_site_aniso_U_33
_atom_site_aniso_U_12
_atom_site_aniso_U_13
_atom_site_aniso_U_23
_atom_site_aniso_type_symbol
Sn1 0.01683(10) 0.01580(10) 0.01579(10) 0.00129(6) 0.00204(7) -0.00065(6) Sn
Cl1 0.0239(2) 0.0195(2) 0.0359(3) -0.00104(18) 0.0119(2) -0.00049(19) Cl
Cl2 0.0255(2) 0.0207(2) 0.0349(3) 0.00237(19) 0.0115(2) -0.0005(2) Cl
P1 0.0161(2) 0.0166(2) 0.0144(2) 0.00089(18) 0.00391(18) -0.00005(18) P
Cl3 0.0548(4) 0.0530(4) 0.0419(4) 0.0278(3) 0.0255(3) 0.0051(3) Cl
Cl4 0.0468(4) 0.0698(5) 0.0617(5) 0.0226(4) -0.0292(3) -0.0192(4) Cl
O1 0.0209(6) 0.0173(6) 0.0188(7) 0.0027(5) 0.0058(5) 0.0008(5) O
N1 0.0233(8) 0.0163(8) 0.0193(8) 0.0008(7) 0.0070(7) 0.0000(7) N
N2 0.0198(8) 0.0177(8) 0.0187(8) 0.0020(6) 0.0040(7) -0.0013(6) N
N3 0.0244(9) 0.0188(9) 0.0163(8) -0.0019(7) 0.0030(7) 0.0009(6) N
C16 0.0191(10) 0.0273(11) 0.0217(11) -0.0001(8) 0.0018(8) -0.0024(8) C
C17 0.0260(10) 0.0218(10) 0.0208(10) -0.0085(8) 0.0038(8) -0.0017(8) C
C5 0.0499(14) 0.0310(12) 0.0230(11) -0.0079(11) 0.0138(10) -0.0071(9) C
C2 0.0230(10) 0.0283(11) 0.0202(10) 0.0042(8) 0.0092(8) 0.0037(8) C
C14 0.0275(11) 0.0231(11) 0.0321(12) -0.0002(9) -0.0007(9) 0.0040(9) C
C15 0.0221(10) 0.0241(11) 0.0246(11) 0.0026(8) 0.0004(8) -0.0025(8) C
C9 0.0201(9) 0.0276(11) 0.0168(10) 0.0044(8) 0.0016(8) -0.0004(8) C
C8 0.0248(10) 0.0327(11) 0.0229(11) -0.0001(9) 0.0067(9) 0.0026(9) C
C3 0.0233(10) 0.0197(9) 0.0201(10) -0.0050(8) 0.0073(8) 0.0012(8) C
C20 0.0628(17) 0.0484(15) 0.0255(13) -0.0212(14) 0.0156(12) -0.0141(11) C
C4 0.0326(11) 0.0225(10) 0.0276(11) -0.0001(9) 0.0118(9) -0.0010(9) C
C10 0.0166(9) 0.0240(10) 0.0164(9) 0.0024(8) -0.0023(7) 0.0002(8) C
C13 0.0218(10) 0.0332(12) 0.0283(11) -0.0016(9) 0.0037(9) 0.0077(9) C
C12 0.0183(9) 0.0295(11) 0.0250(11) 0.0034(8) 0.0039(8) 0.0011(9) C
C22 0.0330(11) 0.0293(11) 0.0257(11) -0.0037(9) 0.0069(9) -0.0058(9) C
C21 0.0470(14) 0.0403(14) 0.0379(14) -0.0075(12) 0.0179(12) -0.0159(11) C
C11 0.0186(9) 0.0207(10) 0.0220(10) 0.0012(8) 0.0006(8) 0.0015(8) C
C19 0.0555(16) 0.0458(15) 0.0221(12) -0.0148(13) -0.0067(11) -0.0015(11) C
C7 0.0278(11) 0.0430(13) 0.0240(11) -0.0039(10) 0.0010(9) 0.0071(10) C
C6 0.0425(13) 0.0426(13) 0.0182(11) -0.0157(11) 0.0026(10) -0.0007(10) C
C18 0.0346(12) 0.0337(12) 0.0319(13) -0.0038(10) -0.0027(10) -0.0027(10) C
C1 0.0274(11) 0.0290(11) 0.0189(10) 0.0054(8) -0.0004(9) -0.0034(8) C

loop_
_atom_type_symbol
_atom_type_scat_dispersion_real
_atom_type_scat_dispersion_imag
_atom_type_scat_source
C 0.0181 0.0091 'International Tables Vol C tables 4.2.6.8 and 6.1.1.1'
H 0.0000 0.0000 'International Tables Vol C tables 4.2.6.8 and 6.1.1.1'
Cl 0.3639 0.7018 'International Tables Vol C tables 4.2.6.8 and 6.1.1.1'
N 0.0311 0.0180 'International Tables Vol C tables 4.2.6.8 and 6.1.1.1'
O 0.0492 0.0322 'International Tables Vol C tables 4.2.6.8 and 6.1.1.1'
P 0.2955 0.4335 'International Tables Vol C tables 4.2.6.8 and 6.1.1.1'
Sn 0.0259 5.4591 'International Tables Vol C tables 4.2.6.8 and 6.1.1.1'

loop_
_exptl_crystal_face_index_h
_exptl_crystal_face_index_k
_exptl_crystal_face_index_l
_exptl_crystal_face_perp_dist
? ? ? ?

loop_
_geom_angle_atom_site_label_1
_geom_angle_atom_site_label_2
_geom_angle_atom_site_label_3
_geom_angle_site_symmetry_1
_geom_angle_site_symmetry_2
_geom_angle_site_symmetry_3
_geom_angle
_geom_angle_publ_flag
Sn1 O1 P1 . . . 143.18(9) y
N2 H1N2 Cl2 . . . 113.1(19) ?
N2 H1N2 Cl1 . . 3_555 161(2) ?
Cl1 Sn1 Cl1 . . 3_565 180 y
Cl1 Sn1 C1 . . . 89.41(7) y
Cl1 Sn1 C1 . . 3_565 90.59(7) ?
Cl1 Sn1 C1 3_565 . . 90.59(7) ?
Cl1 Sn1 C1 3_565 . 3_565 89.41(7) ?
C1 Sn1 C1 . . 3_565 180 ?
Sn1 Cl1 N1 . . 3_565 77.68(3) y
O1 P1 N1 . . . 106.04(8) y
O1 P1 N2 . . . 108.65(8) y
O1 P1 N3 . . . 118.97(9) y
O1 Sn1 Cl1 . . . 89.17(5) y
O1 Sn1 C1 . . . 92.61(8) y
N1 P1 N2 . . . 116.77(9) y
N1 P1 N3 . . . 106.29(9) y
N2 P1 N3 . . . 100.66(8) y
P1 N1 C2 . . . 122.37(14) y
P1 N1 H1N1 . . . 115.9(18) ?
C2 N1 H1N1 . . . 113.2(18) ?
P1 N2 C9 . . . 121.85(13) y
P1 N2 H1N2 . . . 118.3(15) ?
C9 N2 H1N2 . . . 115.7(15) ?
P1 N3 C16 . . . 123.18(13) y
P1 N3 H1N3 . . . 116.9(14) ?
C16 N3 H1N3 . . . 113.8(14) ?
N3 C16 C17 . . . 113.77(17) ?
N3 C16 H1c16 . . . 109.47 ?
N3 C16 H2c16 . . . 109.47 ?
C17 C16 H1c16 . . . 109.47 ?
C17 C16 H2c16 . . . 109.47 ?
H1c16 C16 H2c16 . . . 104.81 ?
C16 C17 C22 . . . 122.50(17) ?
C16 C17 C18 . . . 120.0(2) ?
C22 C17 C18 . . . 117.5(2) ?
C4 C5 C6 . . . 119.5(2) ?
C4 C5 H1c5 . . . 120.26 ?
C6 C5 H1c5 . . . 120.26 ?
N1 C2 C3 . . . 113.95(16) ?
N1 C2 H1c2 . . . 109.47 ?
N1 C2 H2c2 . . . 109.47 ?
C3 C2 H1c2 . . . 109.47 ?
C3 C2 H2c2 . . . 109.47 ?
H1c2 C2 H2c2 . . . 104.59 ?
C15 C14 C13 . . . 120.4(2) ?
C15 C14 H1c14 . . . 119.81 ?
C13 C14 H1c14 . . . 119.81 ?
C14 C15 C10 . . . 121.3(2) ?
C14 C15 H1c15 . . . 119.35 ?
C10 C15 H1c15 . . . 119.34 ?
N2 C9 C10 . . . 113.35(17) ?
N2 C9 H1c9 . . . 109.47 ?
N2 C9 H2c9 . . . 109.47 ?
C10 C9 H1c9 . . . 109.47 ?
C10 C9 H2c9 . . . 109.47 ?
H1c9 C9 H2c9 . . . 105.29 ?
C3 C8 C7 . . . 121.2(2) ?
C3 C8 H1c8 . . . 119.39 ?
C7 C8 H1c8 . . . 119.39 ?
C2 C3 C8 . . . 123.0(2) ?
C2 C3 C4 . . . 119.79(17) ?
C8 C3 C4 . . . 117.25(18) ?
C21 C20 C19 . . . 120.1(3) ?
C21 C20 H1c20 . . . 119.95 ?
C19 C20 H1c20 . . . 119.95 ?
C5 C4 C3 . . . 122.2(2) ?
C15 C10 C9 . . . 120.87(19) ?
C15 C10 C11 . . . 116.9(2) ?
C9 C10 C11 . . . 122.18(18) ?
C14 C13 C12 . . . 119.8(2) ?
C14 C13 H1c13 . . . 120.1 ?
C12 C13 H1c13 . . . 120.1 ?
C13 C12 C11 . . . 119.1(2) ?
C13 C12 H1c12 . . . 120.47 ?
C11 C12 H1c12 . . . 120.47 ?
C17 C22 C21 . . . 121.0(2) ?
C17 C22 H1c22 . . . 119.52 ?
C21 C22 H1c22 . . . 119.52 ?
C20 C21 C22 . . . 120.1(3) ?
C20 C21 H1c21 . . . 119.95 ?
C22 C21 H1c21 . . . 119.95 ?
C10 C11 C12 . . . 122.59(19) ?
C20 C19 C18 . . . 118.8(2) ?
C20 C19 H1c19 . . . 120.59 ?
C18 C19 H1c19 . . . 120.59 ?
C8 C7 C6 . . . 120.1(2) ?
C8 C7 H1c7 . . . 119.94 ?
C6 C7 H1c7 . . . 119.94 ?
C5 C6 C7 . . . 119.7(2) ?
C5 C6 H1c6 . . . 120.16 ?
C7 C6 H1c6 . . . 120.16 ?
C17 C18 C19 . . . 122.5(2) ?
Sn1 C1 H1c1 . . . 109.47 ?
Sn1 C1 H2c1 . . . 109.47 ?
Sn1 C1 H3c1 . . . 109.47 ?
H1c1 C1 H2c1 . . . 109.47 ?
H1c1 C1 H3c1 . . . 109.47 ?
H2c1 C1 H3c1 . . . 109.47 ?

loop_
_geom_bond_atom_site_label_1
_geom_bond_atom_site_label_2
_geom_bond_site_symmetry_1
_geom_bond_site_symmetry_2
_geom_bond_distance
_geom_bond_publ_flag
Sn1 Cl1 . . 2.5970(5) y
Sn1 Cl1 . 3_565 2.5970(5) ?
Sn1 C1 . . 2.109(2) y
Sn1 C1 . 3_565 2.109(2) ?
Sn1 O1 . . 2.2222(13) ?
P1 O1 . . 1.5099(15) y
P1 N1 . . 1.6299(19) y
P1 N2 . . 1.6348(16) y
P1 N3 . . 1.6212(16) y
N1 C2 . . 1.462(3) y
N1 H1N1 . . 0.841(17) ?
N2 C9 . . 1.468(2) y
N2 H1N2 . . 0.841(18) ?
N3 C16 . . 1.457(2) y
N3 H1N3 . . 0.84(2) ?
C16 C17 . . 1.513(3) ?
C16 H1c16 . . 0.96 ?
C16 H2c16 . . 0.96 ?
C17 C22 . . 1.385(3) ?
C17 C18 . . 1.386(3) ?
C5 C4 . . 1.378(3) ?
C5 C6 . . 1.382(3) ?
C5 H1c5 . . 0.96 ?
C2 C3 . . 1.510(3) ?
C2 H1c2 . . 0.96 ?
C2 H2c2 . . 0.96 ?
C14 C15 . . 1.386(3) ?
C14 C13 . . 1.382(3) ?
C14 H1c14 . . 0.96 ?
C15 C10 . . 1.393(3) ?
C15 H1c15 . . 0.96 ?
C9 C10 . . 1.513(3) ?
C9 H1c9 . . 0.96 ?
C9 H2c9 . . 0.96 ?
C8 C3 . . 1.385(3) ?
C8 C7 . . 1.391(3) ?
C8 H1c8 . . 0.96 ?
C3 C4 . . 1.393(3) ?
C20 C21 . . 1.384(3) ?
C20 C19 . . 1.378(4) ?
C20 H1c20 . . 0.96 ?
C10 C11 . . 1.398(3) ?
C13 C12 . . 1.387(3) ?
C13 H1c13 . . 0.96 ?
C12 C11 . . 1.381(3) ?
C12 H1c12 . . 0.96 ?
C22 C21 . . 1.389(4) ?
C22 H1c22 . . 0.96 ?
C21 H1c21 . . 0.96 ?
C19 C18 . . 1.386(4) ?
C19 H1c19 . . 0.96 ?
C7 C6 . . 1.381(4) ?
C7 H1c7 . . 0.96 ?
C6 H1c6 . . 0.96 ?
C1 H1c1 . . 0.96 ?
C1 H2c1 . . 0.96 ?
C1 H3c1 . . 0.96 ?

loop_
_geom_hbond_atom_site_label_D
_geom_hbond_atom_site_label_H
_geom_hbond_atom_site_label_A
_geom_hbond_site_symmetry_D
_geom_hbond_site_symmetry_H
_geom_hbond_site_symmetry_A
_geom_hbond_distance_DH
_geom_hbond_distance_HA
_geom_hbond_distance_DA
_geom_hbond_angle_DHA
_geom_hbond_publ_flag
N3 H1N3 O1 . . 3_555 0.84(2) 2.26(2) 3.033(2) 152(2) y
N1 H1N1 Cl1 . . 3_565 0.844(17) 2.529(18) 3.3437(17) 163(2) y
N2 H1N2 Cl2 . . . 0.838(18) 2.78(3) 3.2013(18) 113.1(19) y
N2 H1N2 Cl1 . . 3_555 0.841(18) 2.594(17) 3.4014(17) 161(2) y

loop_
_geom_torsion_atom_site_label_1
_geom_torsion_atom_site_label_2
_geom_torsion_atom_site_label_3
_geom_torsion_atom_site_label_4
_geom_torsion_site_symmetry_1
_geom_torsion_site_symmetry_2
_geom_torsion_site_symmetry_3
_geom_torsion_site_symmetry_4
_geom_torsion
_geom_torsion_publ_flag
N3 C16 C17 C22 . . . . -0.8(3) ?
N1 C2 C3 C8 . . . . 3.6(3) ?
N2 C9 C10 C15 . . . . 111.1(2) ?

loop_
_restr_equal_angle_atom_site_label_1
_restr_equal_angle_site_symmetry_1
_restr_equal_angle_atom_site_label_2
_restr_equal_angle_site_symmetry_2
_restr_equal_angle_atom_site_label_3
_restr_equal_angle_site_symmetry_3
_restr_equal_angle_class_class_id
_restr_equal_angle_class_target_weight_param
? ? ? ? ? ? ? ?

loop_
_restr_equal_distance_atom_site_label_1
_restr_equal_distance_site_symmetry_1
_restr_equal_distance_atom_site_label_2
_restr_equal_distance_site_symmetry_2
_restr_equal_distance_class_class_id
_restr_equal_distance_class_target_weight_param
N1 . H1N1 . 1 0.001
N2 . H1N2 . 1 0.001
N3 . H1N3 . 1 0.001

loop_
_restr_equal_torsion_atom_site_label_1
_restr_equal_torsion_site_symmetry_1
_restr_equal_torsion_atom_site_label_2
_restr_equal_torsion_site_symmetry_2
_restr_equal_torsion_atom_site_label_3
_restr_equal_torsion_site_symmetry_3
_restr_equal_torsion_atom_site_label_4
_restr_equal_torsion_site_symmetry_4
_restr_equal_torsion_class_class_id
_restr_equal_torsion_class_target_weight_param
? ? ? ? ? ? ? ? ? ?

loop_
_jana_atom_site_adp_c_label
_jana_atom_site_adp_c_type_symbol
_jana_atom_site_adp_c_111
_jana_atom_site_adp_c_112
_jana_atom_site_adp_c_113
_jana_atom_site_adp_c_122
_jana_atom_site_adp_c_123
_jana_atom_site_adp_c_133
_jana_atom_site_adp_c_222
_jana_atom_site_adp_c_223
_jana_atom_site_adp_c_233
_jana_atom_site_adp_c_333
? ? ? ? ? ? ? ? ? ? ? ?

loop_
_jana_atom_site_adp_d_label
_jana_atom_site_adp_d_type_symbol
_jana_atom_site_adp_d_1111
_jana_atom_site_adp_d_1112
_jana_atom_site_adp_d_1113
_jana_atom_site_adp_d_1122
_jana_atom_site_adp_d_1123
_jana_atom_site_adp_d_1133
_jana_atom_site_adp_d_1222
_jana_atom_site_adp_d_1223
_jana_atom_site_adp_d_1233
_jana_atom_site_adp_d_1333
_jana_atom_site_adp_d_2222
_jana_atom_site_adp_d_2223
_jana_atom_site_adp_d_2233
_jana_atom_site_adp_d_2333
_jana_atom_site_adp_d_3333
? ? ? ? ? ? ? ? ? ? ? ? ? ? ? ? ?

loop_
_jana_atom_site_adp_e_label
_jana_atom_site_adp_e_type_symbol
_jana_atom_site_adp_e_11111
_jana_atom_site_adp_e_11112
_jana_atom_site_adp_e_11113
_jana_atom_site_adp_e_11122
_jana_atom_site_adp_e_11123
_jana_atom_site_adp_e_11133
_jana_atom_site_adp_e_11222
_jana_atom_site_adp_e_11223
_jana_atom_site_adp_e_11233
_jana_atom_site_adp_e_11333
_jana_atom_site_adp_e_12222
_jana_atom_site_adp_e_12223
_jana_atom_site_adp_e_12233
_jana_atom_site_adp_e_12333
_jana_atom_site_adp_e_13333
_jana_atom_site_adp_e_22222
_jana_atom_site_adp_e_22223
_jana_atom_site_adp_e_22233
_jana_atom_site_adp_e_22333
_jana_atom_site_adp_e_23333
_jana_atom_site_adp_e_33333
? ? ? ? ? ? ? ? ? ? ? ? ? ? ? ? ? ? ? ? ? ? ?

loop_
_jana_atom_site_adp_f_label
_jana_atom_site_adp_f_type_symbol
_jana_atom_site_adp_f_111111
_jana_atom_site_adp_f_111112
_jana_atom_site_adp_f_111113
_jana_atom_site_adp_f_111122
_jana_atom_site_adp_f_111123
_jana_atom_site_adp_f_111133
_jana_atom_site_adp_f_111222
_jana_atom_site_adp_f_111223
_jana_atom_site_adp_f_111233
_jana_atom_site_adp_f_111333
_jana_atom_site_adp_f_112222
_jana_atom_site_adp_f_112223
_jana_atom_site_adp_f_112233
_jana_atom_site_adp_f_112333
_jana_atom_site_adp_f_113333
_jana_atom_site_adp_f_122222
_jana_atom_site_adp_f_122223
_jana_atom_site_adp_f_122233
_jana_atom_site_adp_f_122333
_jana_atom_site_adp_f_123333
_jana_atom_site_adp_f_133333
_jana_atom_site_adp_f_222222
_jana_atom_site_adp_f_222223
_jana_atom_site_adp_f_222233
_jana_atom_site_adp_f_222333
_jana_atom_site_adp_f_223333
_jana_atom_site_adp_f_233333
_jana_atom_site_adp_f_333333
? ? ? ? ? ? ? ? ? ? ? ? ? ? ? ? ? ? ? ? ? ? ? ? ? ? ? ? ? ?
